data_1566905
loop_
_publ_author_name
'Wei, Yu-Bai'
'Luo, Dong'
'Xiong, Xiao'
'Huang, Yong-Liang'
'Xie, Mo'
'Lu, Weigang'
'Li, Dan'

_publ_section_title
;
 Biomimetic mimicry of formaldehyde-induced DNA--protein crosslinks in the
 confined space of a metal--organic framework
;
_journal_issue 17
_journal_name_full 'Chemical Science'
_journal_page_first 4813
_journal_page_last 4820
_journal_paper_doi 10.1039/D2SC00188H
_journal_volume 13
_journal_year 2022
_chemical_formula_sum 'C64 H50 N30 O15 Zn6'
_chemical_formula_weight 1871.56
_space_group_crystal_system monoclinic
_space_group_IT_number 13
_space_group_name_Hall '-P 2yc'
_space_group_name_H-M_alt 'P 1 2/c 1'
_atom_sites_solution_hydrogens geom
_audit_creation_method SHELXL-2018/3
_audit_update_record
;
2021-08-11 deposited with the CCDC.	2022-04-07 downloaded from the CCDC.
;
_cell_angle_alpha 90
_cell_angle_beta 96.891(4)
_cell_angle_gamma 90
_cell_formula_units_Z 2
_cell_length_a 20.5713(10)
_cell_length_b 15.3320(4)
_cell_length_c 21.6572(8)
_cell_measurement_reflns_used 7172
_cell_measurement_temperature 100.01(12)
_cell_measurement_theta_max 45.1110
_cell_measurement_theta_min 3.4930
_cell_volume 6781.3(5)
_computing_structure_refinement 'SHELXL-2018/3 (Sheldrick, 2018)'
_computing_structure_solution 'SHELXT 2018/2 (Sheldrick, 2018)'
_diffrn_ambient_temperature 100.01(12)
_diffrn_detector_area_resol_mean 10
_diffrn_measured_fraction_theta_full 0.956
_diffrn_measured_fraction_theta_max 0.956
_diffrn_measurement_device_type 'XtaLAB AFC12 (RINC): Kappa single'
_diffrn_measurement_method '\w scans'
_diffrn_radiation_type CuK\a
_diffrn_radiation_wavelength 1.54184
_diffrn_reflns_av_R_equivalents 0.0561
_diffrn_reflns_av_unetI/netI 0.0762
_diffrn_reflns_Laue_measured_fraction_full 0.956
_diffrn_reflns_Laue_measured_fraction_max 0.956
_diffrn_reflns_limit_h_max 23
_diffrn_reflns_limit_h_min -23
_diffrn_reflns_limit_k_max 17
_diffrn_reflns_limit_k_min -9
_diffrn_reflns_limit_l_max 25
_diffrn_reflns_limit_l_min -18
_diffrn_reflns_number 36706
_diffrn_reflns_point_group_measured_fraction_full 0.956
_diffrn_reflns_point_group_measured_fraction_max 0.956
_diffrn_reflns_theta_full 63.509
_diffrn_reflns_theta_max 63.509
_diffrn_reflns_theta_min 3.541
_diffrn_source 'Rotating-anode X-ray tube (dual wavelength)'
_exptl_absorpt_coefficient_mu 1.571
_exptl_absorpt_correction_T_max 1
_exptl_absorpt_correction_T_min 0.87510
_exptl_absorpt_correction_type multi-scan
_exptl_crystal_colour yellow
_exptl_crystal_density_diffrn 0.917
_exptl_crystal_description block
_exptl_crystal_F_000 1888
_exptl_crystal_size_max 0.22
_exptl_crystal_size_mid 0.21
_exptl_crystal_size_min 0.18
_refine_diff_density_max 0.534
_refine_diff_density_min -0.546
_refine_diff_density_rms 0.103
_refine_ls_extinction_method none
_refine_ls_goodness_of_fit_ref 0.965
_refine_ls_hydrogen_treatment constr
_refine_ls_matrix_type full
_refine_ls_number_parameters 549
_refine_ls_number_reflns 10627
_refine_ls_number_restraints 844
_refine_ls_restrained_S_all 0.988
_refine_ls_R_factor_all 0.1781
_refine_ls_R_factor_gt 0.1114
_refine_ls_shift/su_max 0.023
_refine_ls_shift/su_mean 0.001
_refine_ls_structure_factor_coef Fsqd
_refine_ls_weighting_details 'w=1/[\s^2^(Fo^2^)+(0.2000P)^2^] where P=(Fo^2^+2Fc^2^)/3'
_refine_ls_weighting_scheme calc
_refine_ls_wR_factor_gt 0.2984
_refine_ls_wR_factor_ref 0.3512
_reflns_Friedel_coverage 0.000
_reflns_number_gt 3861
_reflns_number_total 10627
_reflns_threshold_expression 'I > 2\s(I)'
_cod_data_source_file d2sc00188h2.cif
_cod_data_source_block 1_HCHO_JNU_101
_cod_original_sg_symbol_H-M 'P 2/c'
_cod_database_code 1566905
_shelx_shelxl_version_number 2018/3
_shelx_space_group_comment
;
The symmetry employed for this shelxl refinement is uniquely defined
by the following loop, which should always be used as a source of
symmetry information in preference to the above space-group names.
They are only intended as comments.
;

loop_
_space_group_symop_operation_xyz
'x, y, z'
'-x, y, -z+1/2'
'-x, -y, -z'
'x, -y, z-1/2'

loop_
_atom_site_label
_atom_site_type_symbol
_atom_site_fract_x
_atom_site_fract_y
_atom_site_fract_z
_atom_site_U_iso_or_equiv
_atom_site_adp_type
_atom_site_occupancy
_atom_site_site_symmetry_order
_atom_site_calc_flag
_atom_site_refinement_flags_posn
_atom_site_refinement_flags_adp
_atom_site_refinement_flags_occupancy
_atom_site_disorder_assembly
_atom_site_disorder_group
Zn01 Zn 0.45483(7) -0.13256(6) 0.68115(5) 0.1407(6) Uani 1 1 d . . . . .
Zn02 Zn 0.32854(7) 0.01231(7) 0.44945(6) 0.1395(6) Uani 1 1 d . . . . .
Zn03 Zn 0.27841(8) 0.18278(8) 0.49996(6) 0.1679(7) Uani 1 1 d . . . . .
O004 O 0.500000 -0.0685(4) 0.750000 0.138(3) Uani 1 2 d S T P . .
N005 N 0.3878(4) -0.0611(4) 0.6317(4) 0.133(2) Uani 1 1 d . . . . .
N006 N 0.3915(4) 0.0983(4) 0.4197(3) 0.117(2) Uani 1 1 d . . . . .
O007 O 0.4297(3) 0.7495(4) 0.7004(3) 0.151(2) Uani 1 1 d . U . . .
N008 N 0.3489(4) 0.0022(4) 0.5412(4) 0.127(2) Uani 1 1 d . . . . .
N009 N 0.4765(5) 0.1490(5) 0.3764(3) 0.139(3) Uani 1 1 d . . . . .
O00A O 0.3141(5) 0.0817(5) 0.8800(4) 0.230(4) Uani 1 1 d D U . . .
O00B O 0.3629(4) 0.8057(4) 0.7631(3) 0.166(2) Uani 1 1 d . U . . .
C00C C 0.3499(5) 0.0085(5) 0.6465(6) 0.133(3) Uani 1 1 d . . . . .
N00D N 0.3381(4) 0.0016(5) 0.7519(5) 0.154(3) Uani 1 1 d . . . . .
H00A H 0.323242 0.024588 0.783622 0.185 Uiso 1 1 calc R U . . .
H00B H 0.359095 -0.047015 0.755802 0.185 Uiso 1 1 calc R U . . .
C00F C 0.3839(5) -0.0621(5) 0.5713(5) 0.152(4) Uani 1 1 d D . . . .
H00F H 0.404295 -0.104989 0.550159 0.182 Uiso 1 1 calc R U . . .
N00G N 0.2928(4) 0.1244(5) 0.5843(4) 0.151(3) Uani 1 1 d . . . . .
O00H O 0.2502(4) 0.0913(5) 0.4431(3) 0.180(3) Uani 1 1 d . . . . .
N00J N 0.3599(3) 0.2307(4) 0.4715(3) 0.153(3) Uani 1 1 d G . . . .
C00E C 0.3957(3) 0.1800(3) 0.4345(3) 0.146(4) Uani 1 1 d DG . . . .
C00O C 0.4498(4) 0.2152(4) 0.4107(3) 0.158(4) Uani 1 1 d DG . . . .
C00X C 0.4680(4) 0.3011(4) 0.4239(3) 0.188(5) Uani 1 1 d G . . . .
N00I N 0.4322(4) 0.3519(3) 0.4609(3) 0.186(4) Uani 1 1 d G . . . .
C00Q C 0.3781(4) 0.3167(4) 0.4847(3) 0.212(6) Uani 1 1 d G . . . .
C00K C 0.4364(5) 0.0821(6) 0.3846(4) 0.135(3) Uani 1 1 d D . . . .
H00K H 0.440756 0.027856 0.366354 0.162 Uiso 1 1 calc R U . . .
C00L C 0.3293(5) 0.0472(6) 0.5910(5) 0.146(3) Uani 1 1 d D . . . .
O00M O 0.2088(8) 0.2728(8) 0.5008(8) 0.331(9) Uani 0.5 1 d D U P A -1
N00N N 0.2955(5) 0.1157(6) 0.6963(4) 0.168(3) Uani 1 1 d . . . . .
C00P C 0.3290(7) 0.0391(8) 0.6997(6) 0.166(4) Uani 1 1 d . . . . .
C00R C 0.2829(6) 0.1561(6) 0.6393(7) 0.165(4) Uani 1 1 d . . . . .
N00T N 0.2524(5) 0.2353(6) 0.6411(4) 0.197(4) Uani 1 1 d . . . . .
H00T H 0.239439 0.258829 0.605699 0.236 Uiso 1 1 calc R U . . .
N00U N 0.5179(5) 0.3378(6) 0.4013(5) 0.199(4) Uani 1 1 d . . . . .
H00C H 0.540468 0.308391 0.377565 0.238 Uiso 1 1 calc R U . . .
H00D H 0.527993 0.391078 0.410284 0.238 Uiso 1 1 calc R U . . .
C00W C 0.3902(6) 0.7418(7) 0.7419(5) 0.155(3) Uani 1 1 d . U . . .
C012 C 0.2395(7) 0.2839(8) 0.6953(6) 0.190(5) Uani 1 1 d . . . . .
H01A H 0.203868 0.324241 0.683190 0.228 Uiso 1 1 calc R U . . .
H01B H 0.224617 0.243527 0.725147 0.228 Uiso 1 1 calc DR U . . .
N013 N 0.3478(7) 0.3636(6) 0.5187(6) 0.254(6) Uani 1 1 d . . . . .
H01C H 0.360548 0.416195 0.526826 0.305 Uiso 1 1 calc R U . . .
H01D H 0.314217 0.343257 0.534015 0.305 Uiso 1 1 calc R U . . .
N016 N 0.2938(7) 0.3324(8) 0.7257(6) 0.209(4) Uani 1 1 d . U . . .
H016 H 0.312748 0.369710 0.704205 0.251 Uiso 1 1 calc R U . . .
C017 C 0.3343(3) 0.5497(4) 0.8296(3) 0.194(4) Uani 1 1 d DG U . . .
H017 H 0.311909 0.538298 0.863555 0.233 Uiso 1 1 calc R U . . .
C00Y C 0.3594(3) 0.4812(3) 0.7977(3) 0.213(4) Uani 1 1 d DG U . . .
C01A C 0.3929(3) 0.4981(4) 0.7470(3) 0.242(5) Uani 1 1 d DG U . . .
C01D C 0.4013(4) 0.5836(4) 0.7281(3) 0.216(4) Uani 1 1 d DG U . . .
H01E H 0.423695 0.595003 0.694145 0.260 Uiso 1 1 calc R U . . .
C00S C 0.3762(4) 0.6521(3) 0.7600(3) 0.172(3) Uani 1 1 d G U . . .
C00Z C 0.3427(4) 0.6352(3) 0.8107(3) 0.181(3) Uani 1 1 d G U . . .
H00Z H 0.325911 0.681001 0.832056 0.218 Uiso 1 1 calc R U . . .
C019 C 0.3555(4) 0.1349(7) 0.9015(3) 0.242(5) Uani 1 1 d D U . . .
O01C O 0.4060(7) 0.1150(6) 0.9435(4) 0.328(7) Uani 1 1 d D U . . .
C8 C 0.3710(5) 0.2912(5) 0.9078(3) 0.262(5) Uani 1 1 d G U . . .
H8 H 0.389179 0.280770 0.948533 0.315 Uiso 1 1 calc R U . . .
C011 C 0.3393(5) 0.2244(4) 0.8727(4) 0.227(4) Uani 1 1 d DG U . . .
C015 C 0.3121(4) 0.2401(4) 0.8118(4) 0.202(4) Uani 1 1 d G U . . .
H015 H 0.290931 0.195359 0.788385 0.243 Uiso 1 1 calc DR U . . .
C018 C 0.3166(4) 0.3225(4) 0.7860(3) 0.185(3) Uani 1 1 d DG U . . .
C00V C 0.3483(4) 0.3893(3) 0.8211(3) 0.209(4) Uani 1 1 d G U . . .
C01E C 0.3755(5) 0.3737(4) 0.8820(3) 0.246(5) Uani 1 1 d DG U . . .
H01F H 0.396696 0.418397 0.905429 0.295 Uiso 1 1 calc R U . . .
N8 N 0.4168(6) 0.4320(7) 0.7167(5) 0.376(9) Uani 1 1 d D U . . .
H8A H 0.411419 0.379286 0.728611 0.451 Uiso 1 1 calc R U . . .
H8B H 0.437537 0.442131 0.685277 0.451 Uiso 1 1 calc R U . . .
C11 C 0.1478(6) 0.3959(8) 0.4739(6) 0.418(9) Uani 0.5 1 d DG U P A -1
C93 C 0.1314(6) 0.4354(8) 0.4164(6) 0.439(9) Uani 0.5 1 d DG U P A -1
H93 H 0.153134 0.419726 0.382825 0.527 Uiso 0.5 1 calc R U P A -1
C34 C 0.0825(6) 0.4984(8) 0.4090(5) 0.448(9) Uani 0.5 1 d DG U P A -1
C18 C 0.0499(6) 0.5219(9) 0.4592(6) 0.443(9) Uani 0.5 1 d DG U P A -1
CA C 0.0663(7) 0.4823(11) 0.5167(6) 0.436(9) Uani 0.5 1 d DG U P A -1
HA H 0.044584 0.498045 0.550314 0.523 Uiso 0.5 1 calc R U P A -1
C C 0.1153(7) 0.4194(10) 0.5241(6) 0.430(9) Uani 0.5 1 d G U P A -1
H H 0.126246 0.392940 0.562584 0.517 Uiso 0.5 1 calc R U P A -1
C75 C 0.2059(5) 0.3377(6) 0.4680(4) 0.381(9) Uani 0.5 1 d D U P A -1
O1 O -0.2209(6) 0.7194(7) 0.4879(6) 0.253(7) Uani 0.5 1 d D U P A -1
C1 C -0.1138(5) 0.6872(5) 0.4748(3) 0.409(9) Uani 0.5 1 d DG U P A -1
C2 C -0.1292(5) 0.6076(6) 0.4460(4) 0.421(10) Uani 0.5 1 d DG U P A -1
H2 H -0.172576 0.594132 0.431987 0.505 Uiso 0.5 1 calc R U P A -1
C3 C -0.0799(6) 0.5481(6) 0.4383(5) 0.421(9) Uani 0.5 1 d DG U P A -1
C4 C -0.0151(5) 0.5682(7) 0.4593(6) 0.439(9) Uani 0.5 1 d DG U P A -1
C5 C 0.0003(5) 0.6478(7) 0.4881(6) 0.436(10) Uani 0.5 1 d DG U P A -1
H5 H 0.043642 0.661307 0.502107 0.523 Uiso 0.5 1 calc R U P A -1
C6 C -0.0490(5) 0.7073(6) 0.4958(5) 0.439(10) Uani 0.5 1 d DG U P A -1
H6 H -0.038721 0.760621 0.515081 0.527 Uiso 0.5 1 calc R U P A -1
C7 C -0.1676(6) 0.7521(6) 0.4833(3) 0.416(10) Uani 0.5 1 d D U P A -1
O19 O -0.1503(7) 0.8283(6) 0.4844(7) 0.470(14) Uani 0.5 1 d D U P A -1
N55 N 0.0665(10) 0.5373(11) 0.3518(6) 0.500(16) Uani 0.5 1 d D U P A -1
H55A H 0.036242 0.576287 0.346964 0.600 Uiso 0.5 1 calc R U P A -1
H55B H 0.086750 0.522526 0.320884 0.600 Uiso 0.5 1 calc R U P A -1
O17 O 0.2421(7) 0.3636(12) 0.4311(7) 0.415(13) Uani 0.5 1 d D U P A -1
N109 N -0.0948(11) 0.4689(7) 0.4097(6) 0.442(15) Uani 0.5 1 d D U P A -1
H10A H -0.064142 0.432300 0.405030 0.531 Uiso 0.5 1 calc R U P A -1
H10B H -0.134841 0.456179 0.396668 0.531 Uiso 0.5 1 calc R U P A -1

loop_
_atom_site_aniso_label
_atom_site_aniso_U_11
_atom_site_aniso_U_22
_atom_site_aniso_U_33
_atom_site_aniso_U_23
_atom_site_aniso_U_13
_atom_site_aniso_U_12
Zn01 0.2391(15) 0.0669(7) 0.1229(9) 0.0055(5) 0.0495(9) 0.0197(7)
Zn02 0.1997(14) 0.0848(8) 0.1364(10) -0.0143(6) 0.0304(8) 0.0202(7)
Zn03 0.2425(17) 0.1164(10) 0.1515(12) 0.0034(8) 0.0517(11) 0.0705(10)
O004 0.242(9) 0.067(4) 0.113(5) 0.000 0.051(5) 0.000
N005 0.220(8) 0.075(4) 0.114(5) 0.012(4) 0.063(5) 0.030(4)
N006 0.194(7) 0.055(3) 0.103(4) -0.004(3) 0.019(5) 0.022(4)
O007 0.218(6) 0.078(3) 0.160(5) 0.015(3) 0.033(4) -0.001(3)
N008 0.174(6) 0.073(4) 0.141(6) 0.006(4) 0.047(5) 0.019(4)
N009 0.247(8) 0.072(4) 0.102(5) 0.000(4) 0.037(5) 0.038(5)
O00A 0.336(9) 0.139(6) 0.243(8) 0.048(6) 0.148(6) -0.008(6)
O00B 0.263(7) 0.083(3) 0.158(5) 0.006(3) 0.050(4) -0.003(4)
C00C 0.189(9) 0.072(5) 0.145(8) 0.034(6) 0.054(7) 0.037(5)
N00D 0.196(8) 0.079(5) 0.200(9) 0.021(5) 0.077(6) 0.029(4)
C00F 0.257(12) 0.072(6) 0.128(8) 0.008(5) 0.032(8) 0.014(6)
N00G 0.210(8) 0.092(5) 0.159(7) 0.011(5) 0.057(6) 0.049(5)
O00H 0.208(6) 0.139(5) 0.190(6) -0.019(5) 0.014(5) 0.041(5)
N00J 0.209(8) 0.101(5) 0.159(6) -0.046(5) 0.064(6) 0.019(5)
C00E 0.235(12) 0.093(7) 0.112(7) -0.007(5) 0.036(7) 0.044(7)
C00O 0.318(14) 0.057(5) 0.105(6) -0.019(4) 0.047(7) 0.038(7)
C00X 0.343(18) 0.109(9) 0.123(8) 0.006(6) 0.067(9) -0.041(10)
N00I 0.344(14) 0.090(5) 0.138(7) -0.045(5) 0.081(7) 0.022(7)
C00Q 0.37(2) 0.123(11) 0.159(10) -0.021(8) 0.086(11) 0.046(11)
C00K 0.237(11) 0.083(6) 0.098(6) 0.018(5) 0.075(7) 0.054(7)
C00L 0.208(10) 0.103(7) 0.136(8) 0.010(6) 0.063(7) 0.038(7)
O00M 0.293(14) 0.367(17) 0.353(18) -0.046(13) 0.115(13) 0.005(12)
N00N 0.280(10) 0.094(6) 0.140(7) 0.012(5) 0.063(6) 0.041(6)
C00P 0.266(14) 0.106(8) 0.141(9) 0.033(7) 0.078(9) 0.040(8)
C00R 0.253(12) 0.073(6) 0.179(11) -0.018(7) 0.068(9) 0.037(7)
N00T 0.303(11) 0.145(8) 0.161(7) 0.012(6) 0.106(7) 0.085(8)
N00U 0.303(13) 0.085(5) 0.212(10) -0.058(6) 0.048(8) -0.027(6)
C00W 0.226(8) 0.083(3) 0.160(7) 0.012(4) 0.037(5) -0.003(4)
C012 0.261(15) 0.143(10) 0.169(11) -0.030(8) 0.035(10) 0.025(10)
N013 0.386(16) 0.104(6) 0.306(14) -0.089(8) 0.178(13) 0.010(8)
N016 0.286(11) 0.151(7) 0.189(7) 0.024(6) 0.017(8) 0.028(8)
C017 0.321(10) 0.089(4) 0.180(7) 0.018(4) 0.062(6) -0.016(6)
C00Y 0.365(10) 0.089(4) 0.191(7) 0.013(4) 0.067(6) -0.009(6)
C01A 0.411(12) 0.094(3) 0.242(9) 0.012(5) 0.124(8) 0.006(7)
C01D 0.358(11) 0.098(3) 0.209(8) 0.018(5) 0.102(7) 0.014(6)
C00S 0.275(9) 0.085(3) 0.163(6) 0.011(4) 0.050(5) -0.014(5)
C00Z 0.297(10) 0.084(3) 0.172(7) 0.004(4) 0.063(6) -0.021(5)
C019 0.425(13) 0.108(6) 0.201(9) 0.036(7) 0.066(8) 0.009(7)
O01C 0.65(2) 0.126(6) 0.181(8) 0.022(6) -0.049(10) 0.045(9)
C8 0.485(14) 0.123(6) 0.182(8) 0.023(5) 0.050(9) -0.028(9)
C011 0.391(11) 0.100(5) 0.194(7) 0.027(5) 0.053(8) 0.004(7)
C015 0.337(11) 0.089(5) 0.191(7) 0.025(5) 0.076(7) -0.007(7)
C018 0.328(10) 0.081(4) 0.157(6) 0.010(4) 0.069(7) 0.011(6)
C00V 0.381(11) 0.083(4) 0.168(6) 0.004(4) 0.055(7) 0.001(6)
C01E 0.463(13) 0.117(6) 0.160(7) 0.013(5) 0.052(9) -0.033(9)
N8 0.67(2) 0.129(6) 0.384(17) 0.016(9) 0.274(17) 0.071(11)
C11 0.410(13) 0.423(15) 0.430(14) 0.010(11) 0.092(11) 0.052(10)
C93 0.439(15) 0.445(16) 0.438(14) 0.019(12) 0.079(12) 0.055(11)
C34 0.447(14) 0.455(16) 0.447(14) 0.019(12) 0.072(12) 0.064(11)
C18 0.430(12) 0.449(14) 0.454(13) 0.002(11) 0.066(11) 0.055(10)
CA 0.425(15) 0.444(16) 0.446(14) -0.006(13) 0.078(12) 0.070(11)
C 0.425(15) 0.437(16) 0.440(14) -0.004(13) 0.095(12) 0.067(11)
C75 0.352(13) 0.408(16) 0.393(16) 0.000(12) 0.088(11) 0.002(11)
O1 0.457(14) 0.127(9) 0.187(13) 0.014(9) 0.078(13) 0.183(10)
C1 0.417(12) 0.373(12) 0.448(16) -0.007(12) 0.095(11) 0.063(9)
C2 0.444(12) 0.377(13) 0.450(18) -0.018(13) 0.081(13) 0.072(10)
C3 0.430(11) 0.387(13) 0.450(17) -0.030(13) 0.067(12) 0.069(9)
C4 0.432(11) 0.427(13) 0.460(15) 0.000(11) 0.062(10) 0.052(9)
C5 0.410(12) 0.435(14) 0.465(17) -0.003(12) 0.063(13) 0.038(10)
C6 0.435(13) 0.420(14) 0.467(18) -0.002(13) 0.076(12) 0.040(10)
C7 0.485(14) 0.330(12) 0.440(18) 0.031(14) 0.085(13) 0.094(9)
O19 0.50(2) 0.348(13) 0.57(4) 0.02(2) 0.09(3) 0.053(13)
N55 0.56(3) 0.48(3) 0.468(18) 0.05(2) 0.10(2) 0.12(2)
O17 0.37(2) 0.46(3) 0.43(3) 0.05(2) 0.093(18) -0.012(18)
N109 0.46(2) 0.378(17) 0.48(3) -0.03(2) 0.06(3) 0.077(16)

loop_
_atom_type_symbol
_atom_type_description
_atom_type_scat_dispersion_real
_atom_type_scat_dispersion_imag
_atom_type_scat_source
C C 0.0181 0.0091 'International Tables Vol C Tables 4.2.6.8 and 6.1.1.4'
H H 0.0000 0.0000 'International Tables Vol C Tables 4.2.6.8 and 6.1.1.4'
N N 0.0311 0.0180 'International Tables Vol C Tables 4.2.6.8 and 6.1.1.4'
O O 0.0492 0.0322 'International Tables Vol C Tables 4.2.6.8 and 6.1.1.4'
Zn Zn -1.5491 0.6778 'International Tables Vol C Tables 4.2.6.8 and 6.1.1.4'

loop_
_geom_angle_atom_site_label_1
_geom_angle_atom_site_label_2
_geom_angle_atom_site_label_3
_geom_angle
_geom_angle_site_symmetry_1
_geom_angle_site_symmetry_3
_geom_angle_publ_flag
O004 Zn01 O007 115.1(3) . 1_545 ?
O004 Zn01 N005 112.2(3) . . ?
O007 Zn01 N005 116.6(3) 1_545 . ?
O004 Zn01 N009 103.5(3) . 3_656 ?
O007 Zn01 N009 104.0(3) 1_545 3_656 ?
N005 Zn01 N009 103.3(3) . 3_656 ?
N008 Zn02 N006 107.8(3) . . ?
N008 Zn02 O00H 100.7(3) . . ?
N006 Zn02 O00H 97.2(3) . . ?
N008 Zn02 O00A 131.6(3) . 4 ?
N006 Zn02 O00A 105.4(3) . 4 ?
O00H Zn02 O00A 109.0(4) . 4 ?
N008 Zn02 C019 107.8(3) . 4 ?
N006 Zn02 C019 105.6(2) . 4 ?
O00H Zn02 C019 135.4(3) . 4 ?
O00A Zn02 C019 28.2(3) 4 4 ?
N008 Zn02 Zn03 75.4(2) . . ?
N006 Zn02 Zn03 79.2(2) . . ?
O00H Zn02 Zn03 37.5(2) . . ?
O00A Zn02 Zn03 145.7(3) 4 . ?
C019 Zn02 Zn03 172.7(2) 4 . ?
O00H Zn03 O00M 110.6(6) . . ?
O00H Zn03 N00J 105.9(3) . . ?
O00M Zn03 N00J 112.3(5) . . ?
O00H Zn03 N00G 104.9(3) . . ?
O00M Zn03 N00G 109.0(5) . . ?
N00J Zn03 N00G 113.9(3) . . ?
O00H Zn03 Zn02 39.8(2) . . ?
O00M Zn03 Zn02 150.4(6) . . ?
N00J Zn03 Zn02 82.69(18) . . ?
N00G Zn03 Zn02 85.8(2) . . ?
Zn01 O004 Zn01 118.8(3) . 2_656 ?
C00F N005 C00C 105.9(8) . . ?
C00F N005 Zn01 119.6(6) . . ?
C00C N005 Zn01 132.8(7) . . ?
C00K N006 C00E 107.5(7) . . ?
C00K N006 Zn02 126.8(6) . . ?
C00E N006 Zn02 125.7(6) . . ?
C00W O007 Zn01 116.3(7) . 1_565 ?
C00F N008 C00L 100.1(8) . . ?
C00F N008 Zn02 125.4(7) . . ?
C00L N008 Zn02 134.1(7) . . ?
C00K N009 C00O 101.3(8) . . ?
C00K N009 Zn01 118.5(6) . 3_656 ?
C00O N009 Zn01 140.0(7) . 3_656 ?
C019 O00A Zn02 98.8(8) . 4_556 ?
C00L C00C C00P 120.1(9) . . ?
C00L C00C N005 104.8(9) . . ?
C00P C00C N005 135.0(10) . . ?
N005 C00F N008 116.5(8) . . ?
C00R N00G C00L 110.9(9) . . ?
C00R N00G Zn03 128.9(7) . . ?
C00L N00G Zn03 119.0(7) . . ?
Zn03 O00H Zn02 102.7(3) . . ?
C00E N00J C00Q 120.0 . . ?
C00E N00J Zn03 119.7(4) . . ?
C00Q N00J Zn03 120.2(4) . . ?
N006 C00E N00J 131.3(6) . . ?
N006 C00E C00O 108.5(6) . . ?
N00J C00E C00O 120.0 . . ?
C00X C00O C00E 120.0 . . ?
C00X C00O N009 132.7(6) . . ?
C00E C00O N009 107.3(6) . . ?
N00U C00X C00O 122.2(6) . . ?
N00U C00X N00I 117.8(6) . . ?
C00O C00X N00I 120.0 . . ?
C00Q N00I C00X 120.0 . . ?
N013 C00Q N00I 118.3(8) . . ?
N013 C00Q N00J 121.7(8) . . ?
N00I C00Q N00J 120.0 . . ?
N006 C00K N009 115.3(8) . . ?
C00C C00L N008 112.5(8) . . ?
C00C C00L N00G 124.4(9) . . ?
N008 C00L N00G 123.0(9) . . ?
C75 O00M Zn03 123.0(8) . . ?
C00P N00N C00R 118.4(9) . . ?
N00D C00P N00N 117.4(11) . . ?
N00D C00P C00C 125.0(11) . . ?
N00N C00P C00C 117.6(10) . . ?
N00G C00R N00T 118.2(12) . . ?
N00G C00R N00N 127.4(8) . . ?
N00T C00R N00N 114.2(10) . . ?
C00R N00T C012 127.7(10) . . ?
O00B C00W O007 122.4(10) . . ?
O00B C00W C00S 121.8(10) . . ?
O007 C00W C00S 115.7(9) . . ?
N016 C012 N00T 115.5(12) . . ?
C018 N016 C012 123.4(12) . . ?
C00Y C017 C00Z 120.0 . . ?
C01A C00Y C017 120.0 . . ?
C01A C00Y C00V 123.0(5) . . ?
C017 C00Y C00V 117.0(5) . . ?
N8 C01A C00Y 119.6(6) . . ?
N8 C01A C01D 120.4(6) . . ?
C00Y C01A C01D 120.0 . . ?
C00S C01D C01A 120.0 . . ?
C01D C00S C00Z 120.0 . . ?
C01D C00S C00W 118.6(7) . . ?
C00Z C00S C00W 121.2(7) . . ?
C00S C00Z C017 120.0 . . ?
O00A C019 O01C 123.7(11) . . ?
O00A C019 C011 109.5(8) . . ?
O01C C019 C011 126.7(10) . . ?
O00A C019 Zn02 53.0(6) . 4_556 ?
O01C C019 Zn02 73.3(7) . 4_556 ?
C011 C019 Zn02 155.0(6) . 4_556 ?
C011 C8 C01E 120.0 . . ?
C8 C011 C015 120.0 . . ?
C8 C011 C019 112.0(6) . . ?
C015 C011 C019 125.8(6) . . ?
C018 C015 C011 120.0 . . ?
N016 C018 C00V 122.3(8) . . ?
N016 C018 C015 117.5(7) . . ?
C00V C018 C015 120.0 . . ?
C018 C00V C01E 120.0 . . ?
C018 C00V C00Y 125.4(3) . . ?
C01E C00V C00Y 114.6(3) . . ?
C00V C01E C8 120.0 . . ?
C93 C11 C 120.0 . . ?
C93 C11 C75 106.9(7) . . ?
C C11 C75 132.9(7) . . ?
C11 C93 C34 120.0 . . ?
N55 C34 C18 120.4(7) . . ?
N55 C34 C93 119.6(7) . . ?
C18 C34 C93 120.0 . . ?
C34 C18 CA 120.0 . . ?
C34 C18 C4 129.0(3) . . ?
CA C18 C4 108.9(4) . . ?
C CA C18 120.0 . . ?
CA C C11 120.0 . . ?
O00M C75 O17 130.93(19) . . ?
O00M C75 C11 114.55(13) . . ?
O17 C75 C11 114.52(13) . . ?
C2 C1 C6 120.0 . . ?
C2 C1 C7 120.02(8) . . ?
C6 C1 C7 119.98(8) . . ?
C1 C2 C3 120.0 . . ?
N109 C3 C4 119.7(8) . . ?
N109 C3 C2 120.3(8) . . ?
C4 C3 C2 120.0 . . ?
C3 C4 C5 120.0 . . ?
C3 C4 C18 135.0(5) . . ?
C5 C4 C18 105.0(5) . . ?
C4 C5 C6 120.0 . . ?
C5 C6 C1 120.0 . . ?
O1 C7 O19 130.90(19) . . ?
O1 C7 C1 114.58(13) . . ?
O19 C7 C1 114.52(13) . . ?

loop_
_geom_bond_atom_site_label_1
_geom_bond_atom_site_label_2
_geom_bond_distance
_geom_bond_site_symmetry_2
_geom_bond_publ_flag
Zn01 O004 1.928(4) . ?
Zn01 O007 1.939(6) 1_545 ?
Zn01 N005 1.973(8) . ?
Zn01 N009 2.008(9) 3_656 ?
Zn02 N008 1.986(8) . ?
Zn02 N006 2.007(7) . ?
Zn02 O00H 2.007(7) . ?
Zn02 O00A 2.079(8) 4 ?
Zn02 C019 2.572(11) 4 ?
Zn02 Zn03 3.0597(16) . ?
Zn03 O00H 1.910(7) . ?
Zn03 O00M 1.991(12) . ?
Zn03 N00J 1.994(7) . ?
Zn03 N00G 2.024(8) . ?
N005 C00F 1.300(10) . ?
N005 C00C 1.382(10) . ?
N006 C00K 1.289(9) . ?
N006 C00E 1.294(7) . ?
O007 C00W 1.289(12) . ?
N008 C00F 1.344(10) . ?
N008 C00L 1.380(10) . ?
N009 C00K 1.341(11) . ?
N009 C00O 1.409(8) . ?
O00A C019 1.228(11) . ?
O00B C00W 1.245(11) . ?
C00C C00L 1.362(13) . ?
C00C C00P 1.359(13) . ?
N00D C00P 1.263(11) . ?
N00G C00R 1.324(13) . ?
N00G C00L 1.400(11) . ?
N00J C00E 1.3900 . ?
N00J C00Q 1.3900 . ?
C00E C00O 1.3900 . ?
C00O C00X 1.3900 . ?
C00X N00U 1.315(11) . ?
C00X N00I 1.3900 . ?
N00I C00Q 1.3900 . ?
C00Q N013 1.248(9) . ?
O00M C75 1.2200(10) . ?
N00N C00P 1.361(12) . ?
N00N C00R 1.379(13) . ?
C00R N00T 1.369(11) . ?
N00T C012 1.443(13) . ?
C00W C00S 1.467(11) . ?
C012 N016 1.435(14) . ?
N016 C018 1.342(12) . ?
C017 C00Y 1.3900 . ?
C017 C00Z 1.3900 . ?
C00Y C01A 1.3900 . ?
C00Y C00V 1.522(6) . ?
C01A N8 1.332(11) . ?
C01A C01D 1.3900 . ?
C01D C00S 1.3900 . ?
C00S C00Z 1.3900 . ?
C019 O01C 1.331(11) . ?
C019 C011 1.528(11) . ?
C8 C011 1.3900 . ?
C8 C01E 1.3900 . ?
C011 C015 1.3900 . ?
C015 C018 1.3900 . ?
C018 C00V 1.3900 . ?
C00V C01E 1.3900 . ?
C11 C93 1.3900 . ?
C11 C 1.3900 . ?
C11 C75 1.5101(10) . ?
C93 C34 1.3900 . ?
C34 N55 1.3800(10) . ?
C34 C18 1.3900 . ?
C18 CA 1.3900 . ?
C18 C4 1.515(5) . ?
CA C 1.3900 . ?
C75 O17 1.2201(10) . ?
O1 C7 1.2201(10) . ?
C1 C2 1.3900 . ?
C1 C6 1.3900 . ?
C1 C7 1.515(5) . ?
C2 C3 1.3900 . ?
C3 N109 1.3801(10) . ?
C3 C4 1.3900 . ?
C4 C5 1.3900 . ?
C5 C6 1.3900 . ?
C7 O19 1.2203(10) . ?
